data_4319236
loop_
_publ_author_name
'Joanne O. Yu'
'Adrien P. C\^ot\'e'
'Gary D. Enright'
'George K. H. Shimizu'

_publ_section_title
;
 The First Nonlayered Metal Sulfonate Structure: a 1-D Ba2+ Network
 Incorporating Hydrophobic Channels
;
_journal_name_full 'Inorganic Chemistry'
_journal_page_first 582
_journal_page_last 583
_journal_paper_doi 10.1021/ic000733k
_journal_volume 40
_journal_year 2001
_chemical_formula_sum 'C32 H52 Ba2 N4 O18 S4'
_chemical_formula_weight 1183.70
_chemical_name_systematic ?
_space_group_IT_number 14
_symmetry_cell_setting monoclinic
_symmetry_space_group_name_Hall '-P 2ybc'
_symmetry_space_group_name_H-M 'P 1 21/c 1'
_atom_sites_solution_hydrogens geom
_atom_sites_solution_primary direct
_atom_sites_solution_secondary difmap
_audit_creation_method SHELXL-97
_cell_angle_alpha 90.00
_cell_angle_beta 97.8660(10)
_cell_angle_gamma 90.00
_cell_formula_units_Z 4
_cell_length_a 9.6932(5)
_cell_length_b 21.4518(12)
_cell_length_c 21.1781(12)
_cell_measurement_temperature 293(2)
_cell_volume 4362.3(4)
_computing_structure_refinement 'SHELXL-97 (Sheldrick, 1997)'
_computing_structure_solution 'SHELXS-97 (Sheldrick, 1990)'
_diffrn_ambient_temperature 293(2)
_diffrn_measured_fraction_theta_full 0.993
_diffrn_measured_fraction_theta_max 0.993
_diffrn_radiation_monochromator graphite
_diffrn_radiation_source 'fine-focus sealed tube'
_diffrn_radiation_type MoK\a
_diffrn_radiation_wavelength 0.71073
_diffrn_reflns_av_R_equivalents 0.0998
_diffrn_reflns_av_sigmaI/netI 0.0967
_diffrn_reflns_limit_h_max 13
_diffrn_reflns_limit_h_min -13
_diffrn_reflns_limit_k_max 28
_diffrn_reflns_limit_k_min -28
_diffrn_reflns_limit_l_max 28
_diffrn_reflns_limit_l_min -28
_diffrn_reflns_number 51550
_diffrn_reflns_theta_full 28.85
_diffrn_reflns_theta_max 28.85
_diffrn_reflns_theta_min 1.36
_exptl_absorpt_coefficient_mu 2.062
_exptl_crystal_density_diffrn 1.802
_exptl_crystal_density_method 'not measured'
_exptl_crystal_F_000 2368
_refine_diff_density_max 1.777
_refine_diff_density_min -1.520
_refine_diff_density_rms 0.180
_refine_ls_extinction_method none
_refine_ls_goodness_of_fit_ref 0.980
_refine_ls_hydrogen_treatment mixed
_refine_ls_matrix_type full
_refine_ls_number_parameters 541
_refine_ls_number_reflns 11337
_refine_ls_number_restraints 0
_refine_ls_restrained_S_all 0.980
_refine_ls_R_factor_all 0.1106
_refine_ls_R_factor_gt 0.0541
_refine_ls_shift/su_max 0.155
_refine_ls_shift/su_mean 0.006
_refine_ls_structure_factor_coef Fsqd
_refine_ls_weighting_details 'calc w=1/[\s^2^(Fo^2^)+(0.0702P)^2^+0.0000P] where P=(Fo^2^+2Fc^2^)/3'
_refine_ls_weighting_scheme calc
_refine_ls_wR_factor_gt 0.1211
_refine_ls_wR_factor_ref 0.1393
_reflns_number_gt 6875
_reflns_number_total 11337
_reflns_threshold_expression >2sigma(I)
_cod_data_source_file ic000733k.cif
_cod_data_source_block ba2pyso3
_cod_database_code 4319236

loop_
_symmetry_equiv_pos_as_xyz
'x, y, z'
'-x, y+1/2, -z+1/2'
'-x, -y, -z'
'x, -y-1/2, z-1/2'

loop_
_atom_site_label
_atom_site_type_symbol
_atom_site_fract_x
_atom_site_fract_y
_atom_site_fract_z
_atom_site_U_iso_or_equiv
_atom_site_adp_type
_atom_site_occupancy
_atom_site_symmetry_multiplicity
_atom_site_calc_flag
_atom_site_refinement_flags
_atom_site_disorder_assembly
_atom_site_disorder_group
_atom_site_attached_hydrogens
Ba1 Ba 0.27205(2) 0.068948(9) 0.076187(9) 0.01563(5) Uani 1 1 d . . . 0
Ba2 Ba 0.21979(2) -0.075212(9) -0.085654(9) 0.01608(5) Uani 1 1 d . . . 0
S1 S 0.13219(10) -0.02918(4) -0.24489(4) 0.0205(2) Uani 1 1 d . . . 0
S2 S 0.27608(10) 0.24657(4) 0.02687(4) 0.0224(2) Uani 1 1 d . . . 0
S3 S 0.54228(8) -0.06659(4) 0.06135(4) 0.01312(18) Uani 1 1 d . . . 0
S4 S 0.04560(9) -0.06432(4) 0.06379(4) 0.01409(19) Uani 1 1 d . . . 0
N1 N 0.1019(5) -0.1736(2) -0.4436(2) 0.0665(15) Uani 1 1 d . . . 0
N2 N 0.4221(5) 0.3988(2) 0.2079(2) 0.0732(15) Uani 1 1 d . . . 0
N3 N 0.3359(5) -0.2227(2) 0.2084(2) 0.0656(14) Uani 1 1 d . . . 0
N4 N -0.0312(5) -0.16533(19) 0.26388(19) 0.0569(13) Uani 1 1 d . . . 0
O1 O 0.0707(3) -0.08099(12) -0.21313(11) 0.0293(7) Uani 1 1 d . . . 0
O2 O 0.0310(3) 0.01364(13) -0.27531(12) 0.0363(8) Uani 1 1 d . . . 0
O3 O 0.2433(3) -0.00023(11) -0.20035(11) 0.0255(7) Uani 1 1 d . . . 0
O4 O 0.2846(3) 0.26058(14) -0.03883(13) 0.0493(9) Uani 1 1 d . . . 0
O5 O 0.3415(3) 0.18733(11) 0.04654(12) 0.0277(7) Uani 1 1 d . . . 0
O6 O 0.1365(3) 0.25208(12) 0.04364(13) 0.0309(7) Uani 1 1 d . . . 0
O7 O 0.4633(2) -0.08297(11) 0.00006(10) 0.0205(6) Uani 1 1 d . . . 0
O8 O 0.4713(2) -0.02224(10) 0.09839(10) 0.0173(6) Uani 1 1 d . . . 0
O9 O 0.3167(2) 0.04512(10) -0.05293(10) 0.0176(6) Uani 1 1 d . . . 0
O10 O 0.0006(3) -0.00511(10) 0.08792(11) 0.0213(6) Uani 1 1 d . . . 0
O11 O 0.0545(2) 0.09256(11) -0.01476(10) 0.0212(6) Uani 1 1 d . . . 0
O12 O 0.1836(2) -0.05724(11) 0.04292(11) 0.0205(6) Uani 1 1 d . . . 0
O13 O 0.0298(3) 0.14724(11) 0.10285(11) 0.0223(6) Uani 1 1 d . . . 2
O14 O 0.5363(2) 0.09525(11) 0.15281(11) 0.0206(6) Uani 1 1 d . . . 2
O15 O 0.2280(3) 0.05440(13) 0.20148(12) 0.0329(8) Uani 1 1 d . . . 2
O16 O 0.3401(3) -0.19401(11) -0.07506(12) 0.0287(7) Uani 1 1 d . . . 2
O17 O 0.8244(7) 0.5588(3) 0.0221(2) 0.086(2) Uani 0.70 1 d P . . 0
O18 O 0.7178(9) 0.5219(4) -0.0689(3) 0.139(3) Uani 0.70 1 d P . . 0
C1 C 0.1819(4) -0.13212(19) -0.40447(18) 0.0304(11) Uani 1 1 d . . . 0
C2 C 0.3228(5) -0.1298(2) -0.4110(2) 0.0478(14) Uani 1 1 d . . . 0
H2 H 0.3825 -0.1031 -0.3857 0.057 Uiso 1 1 calc R . . 0
C3 C 0.3726(5) -0.1673(2) -0.4553(2) 0.0521(15) Uani 1 1 d . . . 0
H3 H 0.4669 -0.1646 -0.4590 0.063 Uiso 1 1 calc R . . 0
C4 C 0.2985(4) -0.20630(18) -0.49227(17) 0.0274(10) Uani 1 1 d . . . 0
H4 H 0.3371 -0.2307 -0.5216 0.033 Uiso 1 1 calc R . . 0
C5 C 0.1654(5) -0.2095(2) -0.4860(2) 0.0481(14) Uani 1 1 d . . . 0
H5 H 0.1102 -0.2376 -0.5117 0.058 Uiso 1 1 calc R . . 0
C6 C 0.1179(4) -0.0948(2) -0.35651(19) 0.0383(12) Uani 1 1 d . . . 0
H6A H 0.0585 -0.1223 -0.3357 0.046 Uiso 1 1 calc R . . 0
H6B H 0.0585 -0.0633 -0.3791 0.046 Uiso 1 1 calc R . . 0
C7 C 0.2160(4) -0.06289(18) -0.30591(16) 0.0283(10) Uani 1 1 d . . . 0
H7A H 0.2655 -0.0305 -0.3256 0.034 Uiso 1 1 calc R . . 0
H7B H 0.2843 -0.0929 -0.2869 0.034 Uiso 1 1 calc R . . 0
C8 C 0.4739(6) 0.3611(3) 0.1646(3) 0.097(2) Uani 1 1 d . . . 0
C9 C 0.6112(6) 0.3717(3) 0.1531(3) 0.095(2) Uani 1 1 d . . . 0
H9 H 0.6492 0.3476 0.1232 0.114 Uiso 1 1 calc R . . 0
C10 C 0.6889(5) 0.4177(3) 0.1861(2) 0.0663(17) Uani 1 1 d . . . 0
H10 H 0.7788 0.4249 0.1771 0.080 Uiso 1 1 calc R . . 0
C11 C 0.6414(4) 0.45201(18) 0.23000(17) 0.0295(10) Uani 1 1 d . . . 0
H11 H 0.6966 0.4823 0.2525 0.035 Uiso 1 1 calc R . . 0
C12 C 0.5139(5) 0.44192(19) 0.24067(19) 0.0382(12) Uani 1 1 d . . . 0
H12 H 0.4815 0.4652 0.2726 0.046 Uiso 1 1 calc R . . 0
C13 C 0.3897(6) 0.3037(3) 0.1336(3) 0.074(2) Uani 1 1 d . . . 0
H13A H 0.4363 0.2655 0.1489 0.089 Uiso 1 1 calc R . . 0
H13B H 0.2974 0.3036 0.1464 0.089 Uiso 1 1 calc R . . 0
C14 C 0.3784(5) 0.3056(2) 0.0686(2) 0.0536(15) Uani 1 1 d . . . 0
H14A H 0.4714 0.3034 0.0567 0.064 Uiso 1 1 calc R . . 0
H14B H 0.3395 0.3457 0.0544 0.064 Uiso 1 1 calc R . . 0
C15 C 0.4394(4) -0.21478(17) 0.16812(17) 0.0240(9) Uani 1 1 d . . . 0
C16 C 0.5494(4) -0.25725(18) 0.1749(2) 0.0373(12) Uani 1 1 d . . . 0
H16 H 0.6205 -0.2538 0.1498 0.045 Uiso 1 1 calc R . . 0
C17 C 0.5515(5) -0.30437(19) 0.2193(2) 0.0394(12) Uani 1 1 d . . . 0
H17 H 0.6262 -0.3320 0.2234 0.047 Uiso 1 1 calc R . . 0
C18 C 0.4541(4) -0.31276(15) 0.25643(16) 0.0228(9) Uani 1 1 d . . . 0
H18 H 0.4598 -0.3454 0.2856 0.027 Uiso 1 1 calc R . . 0
C19 C 0.3493(5) -0.2737(2) 0.2508(2) 0.0470(13) Uani 1 1 d . . . 0
H19 H 0.2796 -0.2800 0.2763 0.056 Uiso 1 1 calc R . . 0
C20 C 0.4246(4) -0.16270(16) 0.12052(17) 0.0235(9) Uani 1 1 d . . . 0
H20A H 0.3700 -0.1296 0.1361 0.028 Uiso 1 1 calc R . . 0
H20B H 0.3739 -0.1778 0.0808 0.028 Uiso 1 1 calc R . . 0
C21 C 0.5643(4) -0.13597(15) 0.10746(15) 0.0180(8) Uani 1 1 d . . . 0
H21A H 0.6123 -0.1668 0.0850 0.022 Uiso 1 1 calc R . . 0
H21B H 0.6217 -0.1271 0.1477 0.022 Uiso 1 1 calc R . . 0
C22 C -0.0637(4) -0.18252(16) 0.19958(16) 0.0220(9) Uani 1 1 d . . . 0
C23 C -0.0845(4) -0.24455(17) 0.18618(18) 0.0281(10) Uani 1 1 d . . . 0
H23 H -0.1069 -0.2577 0.1442 0.034 Uiso 1 1 calc R . . 0
C24 C -0.0722(5) -0.28750(19) 0.2351(2) 0.0418(13) Uani 1 1 d . . . 0
H24 H -0.0865 -0.3294 0.2248 0.050 Uiso 1 1 calc R . . 0
C25 C -0.0414(4) -0.27232(16) 0.29553(15) 0.0213(9) Uani 1 1 d . . . 0
H25 H -0.0345 -0.3023 0.3275 0.026 Uiso 1 1 calc R . . 0
C26 C -0.0210(5) -0.2133(2) 0.30867(19) 0.0401(13) Uani 1 1 d . . . 0
H26 H 0.0023 -0.2024 0.3513 0.048 Uiso 1 1 calc R . . 0
C27 C -0.0770(4) -0.13313(17) 0.14774(17) 0.0244(9) Uani 1 1 d . . . 0
H27A H -0.1184 -0.0959 0.1630 0.029 Uiso 1 1 calc R . . 0
H27B H -0.1381 -0.1482 0.1108 0.029 Uiso 1 1 calc R . . 0
C28 C 0.0652(3) -0.11698(15) 0.12829(15) 0.0167(8) Uani 1 1 d . . . 0
H28A H 0.1102 -0.1547 0.1162 0.020 Uiso 1 1 calc R . . 0
H28B H 0.1240 -0.0985 0.1642 0.020 Uiso 1 1 calc R . . 0
C29 C 0.7187(10) 0.5731(5) 0.1130(5) 0.130(5) Uani 0.70 1 d P . . 0
H29A H 0.6435 0.5633 0.1364 0.156 Uiso 0.70 1 calc PR . . 0
H29B H 0.7187 0.6171 0.1045 0.156 Uiso 0.70 1 calc PR . . 0
H29C H 0.8055 0.5616 0.1376 0.156 Uiso 0.70 1 calc PR . . 0
C30 C 0.7006(11) 0.5378(5) 0.0510(4) 0.096(4) Uani 0.70 1 d P . . 0
H30A H 0.7022 0.4931 0.0580 0.115 Uiso 0.70 1 calc PR . . 0
H30B H 0.6145 0.5491 0.0245 0.115 Uiso 0.70 1 calc PR . . 0
C31 C 0.8271(11) 0.5463(4) -0.0350(4) 0.087(3) Uani 0.70 1 d P . . 0
C32 C 0.9477(12) 0.5733(4) -0.0657(4) 0.105(4) Uani 0.70 1 d P . . 0
H32A H 0.9388 0.5607 -0.1095 0.126 Uiso 0.70 1 calc PR . . 0
H32B H 1.0343 0.5581 -0.0436 0.126 Uiso 0.70 1 calc PR . . 0
H32C H 0.9458 0.6179 -0.0632 0.126 Uiso 0.70 1 calc PR . . 0

loop_
_atom_site_aniso_label
_atom_site_aniso_U_11
_atom_site_aniso_U_22
_atom_site_aniso_U_33
_atom_site_aniso_U_23
_atom_site_aniso_U_13
_atom_site_aniso_U_12
Ba1 0.01283(9) 0.01670(9) 0.01752(8) -0.00034(8) 0.00267(7) 0.00057(8)
Ba2 0.01284(10) 0.01723(9) 0.01825(9) -0.00132(8) 0.00240(7) 0.00110(9)
S1 0.0200(4) 0.0227(4) 0.0196(4) -0.0007(3) 0.0049(4) 0.0019(4)
S2 0.0194(4) 0.0197(4) 0.0292(4) 0.0002(4) 0.0078(4) -0.0019(4)
S3 0.0111(4) 0.0141(4) 0.0146(3) 0.0010(3) 0.0033(3) 0.0010(3)
S4 0.0113(4) 0.0160(4) 0.0155(3) 0.0026(3) 0.0038(3) 0.0012(3)
N1 0.059(3) 0.077(3) 0.064(3) -0.025(2) 0.007(2) -0.003(3)
N2 0.054(3) 0.092(3) 0.076(3) -0.041(3) 0.017(2) -0.006(3)
N3 0.047(3) 0.082(3) 0.072(3) 0.036(2) 0.022(2) 0.005(2)
N4 0.069(3) 0.051(2) 0.054(2) 0.007(2) 0.020(2) 0.002(2)
O1 0.0319(15) 0.0318(14) 0.0259(12) -0.0040(11) 0.0101(11) -0.0073(12)
O2 0.0387(17) 0.0362(15) 0.0321(14) -0.0029(12) -0.0020(13) 0.0154(13)
O3 0.0223(14) 0.0281(13) 0.0269(12) -0.0040(11) 0.0063(11) -0.0043(11)
O4 0.056(2) 0.0557(19) 0.0414(16) 0.0216(14) 0.0236(14) 0.0169(16)
O5 0.0226(14) 0.0242(13) 0.0361(14) -0.0003(11) 0.0033(12) -0.0013(11)
O6 0.0181(14) 0.0324(14) 0.0432(15) 0.0047(12) 0.0074(12) 0.0010(12)
O7 0.0195(13) 0.0229(12) 0.0181(11) -0.0013(10) -0.0009(10) 0.0015(11)
O8 0.0147(12) 0.0176(11) 0.0206(11) -0.0038(9) 0.0058(10) 0.0016(10)
O9 0.0145(12) 0.0188(11) 0.0203(11) 0.0025(9) 0.0056(10) -0.0005(10)
O10 0.0214(13) 0.0164(11) 0.0269(12) -0.0010(10) 0.0066(11) 0.0020(10)
O11 0.0171(13) 0.0277(13) 0.0185(11) -0.0012(10) 0.0011(10) -0.0028(11)
O12 0.0111(12) 0.0276(13) 0.0242(11) 0.0010(10) 0.0071(10) -0.0027(10)
O13 0.0202(13) 0.0197(12) 0.0276(12) -0.0037(10) 0.0053(11) 0.0016(10)
O14 0.0173(12) 0.0224(12) 0.0230(11) -0.0019(10) 0.0064(10) -0.0026(10)
O15 0.0186(14) 0.0552(17) 0.0260(13) 0.0020(13) 0.0068(11) 0.0010(13)
O16 0.0186(14) 0.0236(13) 0.0434(15) 0.0078(12) 0.0024(12) 0.0001(11)
O17 0.094(5) 0.117(5) 0.046(3) -0.002(3) 0.004(3) -0.017(4)
O18 0.184(8) 0.115(6) 0.121(6) -0.042(5) 0.036(6) 0.002(6)
C1 0.027(2) 0.038(2) 0.0270(18) -0.0111(17) 0.0082(16) -0.0032(18)
C2 0.025(2) 0.066(3) 0.053(3) -0.030(2) 0.011(2) -0.014(2)
C3 0.030(2) 0.072(3) 0.059(3) -0.017(3) 0.021(2) 0.000(2)
C4 0.0136(17) 0.042(2) 0.0289(17) -0.0217(16) 0.0103(14) 0.0003(16)
C5 0.040(3) 0.057(3) 0.046(2) -0.031(2) 0.000(2) 0.001(2)
C6 0.021(2) 0.057(3) 0.038(2) -0.020(2) 0.0100(18) -0.005(2)
C7 0.027(2) 0.039(2) 0.0187(16) -0.0015(16) 0.0037(15) 0.0042(18)
C8 0.038(3) 0.158(5) 0.102(4) -0.089(3) 0.038(3) -0.045(3)
C9 0.047(3) 0.150(5) 0.095(4) -0.081(3) 0.037(3) -0.028(4)
C10 0.033(3) 0.102(4) 0.067(3) -0.033(3) 0.017(2) -0.023(3)
C11 0.024(2) 0.038(2) 0.0271(18) -0.0212(16) 0.0081(16) -0.0127(17)
C12 0.044(3) 0.037(2) 0.033(2) -0.0164(18) 0.0064(19) 0.005(2)
C13 0.056(4) 0.084(4) 0.085(4) 0.004(3) 0.017(3) -0.015(3)
C14 0.036(3) 0.058(3) 0.067(3) -0.029(2) 0.009(2) -0.002(2)
C15 0.0166(18) 0.0271(18) 0.0288(18) 0.0089(16) 0.0051(15) -0.0009(16)
C16 0.027(2) 0.037(2) 0.052(2) 0.0170(19) 0.0199(19) 0.0129(18)
C17 0.031(2) 0.032(2) 0.056(3) 0.013(2) 0.008(2) 0.0114(19)
C18 0.0155(17) 0.0219(16) 0.0322(17) 0.0236(14) 0.0079(15) 0.0069(14)
C19 0.036(3) 0.056(3) 0.052(2) 0.033(2) 0.020(2) 0.001(2)
C20 0.0163(18) 0.0235(17) 0.0313(18) 0.0104(15) 0.0056(15) 0.0005(15)
C21 0.0187(18) 0.0200(16) 0.0157(15) 0.0048(13) 0.0039(14) 0.0014(14)
C22 0.0173(18) 0.0249(18) 0.0265(17) 0.0062(15) 0.0127(14) -0.0008(15)
C23 0.026(2) 0.0288(19) 0.0299(19) 0.0042(16) 0.0060(17) 0.0031(17)
C24 0.032(2) 0.027(2) 0.069(3) 0.009(2) 0.016(2) 0.0093(19)
C25 0.0255(19) 0.0213(17) 0.0189(15) 0.0146(13) 0.0098(14) 0.0058(15)
C26 0.049(3) 0.047(2) 0.0261(19) 0.0110(18) 0.0111(19) 0.005(2)
C27 0.0152(18) 0.0285(18) 0.0313(18) 0.0165(15) 0.0102(15) 0.0037(15)
C28 0.0126(17) 0.0187(16) 0.0193(15) 0.0041(13) 0.0037(13) 0.0040(14)
C29 0.070(6) 0.214(12) 0.099(7) -0.037(8) -0.020(6) 0.064(7)
C30 0.115(8) 0.111(7) 0.066(5) 0.033(5) 0.024(6) 0.002(7)
C31 0.153(9) 0.043(4) 0.074(5) -0.026(4) 0.047(6) -0.023(5)
C32 0.173(11) 0.069(6) 0.081(6) -0.001(5) 0.047(6) 0.016(6)

loop_
_atom_type_symbol
_atom_type_description
_atom_type_scat_dispersion_real
_atom_type_scat_dispersion_imag
_atom_type_scat_source
C C 0.0033 0.0016 'International Tables Vol C Tables 4.2.6.8 and 6.1.1.4'
H H 0.0000 0.0000 'International Tables Vol C Tables 4.2.6.8 and 6.1.1.4'
O O 0.0106 0.0060 'International Tables Vol C Tables 4.2.6.8 and 6.1.1.4'
N N 0.0061 0.0033 'International Tables Vol C Tables 4.2.6.8 and 6.1.1.4'
S S 0.1246 0.1234 'International Tables Vol C Tables 4.2.6.8 and 6.1.1.4'
Ba Ba -0.3244 2.2819 'International Tables Vol C Tables 4.2.6.8 and 6.1.1.4'

loop_
_geom_angle_atom_site_label_1
_geom_angle_atom_site_label_2
_geom_angle_atom_site_label_3
_geom_angle
_geom_angle_site_symmetry_1
_geom_angle_site_symmetry_3
_geom_angle_publ_flag
O11 Ba1 O5 81.62(7) . . ?
O11 Ba1 O8 135.90(7) . . ?
O5 Ba1 O8 120.93(7) . . ?
O11 Ba1 O15 119.85(7) . . ?
O5 Ba1 O15 113.74(8) . . ?
O8 Ba1 O15 87.28(7) . . ?
O11 Ba1 O9 63.85(7) . . ?
O5 Ba1 O9 82.66(7) . . ?
O8 Ba1 O9 80.91(6) . . ?
O15 Ba1 O9 163.26(7) . . ?
O11 Ba1 O14 155.18(7) . . ?
O5 Ba1 O14 73.72(7) . . ?
O8 Ba1 O14 59.64(6) . . ?
O15 Ba1 O14 74.02(7) . . ?
O9 Ba1 O14 109.36(7) . . ?
O11 Ba1 O12 79.96(7) . . ?
O5 Ba1 O12 152.84(7) . . ?
O8 Ba1 O12 63.48(6) . . ?
O15 Ba1 O12 92.78(7) . . ?
O9 Ba1 O12 71.35(6) . . ?
O14 Ba1 O12 121.89(6) . . ?
O11 Ba1 O13 58.34(7) . . ?
O5 Ba1 O13 75.28(7) . . ?
O8 Ba1 O13 156.46(7) . . ?
O15 Ba1 O13 69.82(7) . . ?
O9 Ba1 O13 120.14(6) . . ?
O14 Ba1 O13 116.13(6) . . ?
O12 Ba1 O13 110.82(6) . . ?
O11 Ba1 O10 64.33(7) . . ?
O5 Ba1 O10 137.13(7) . . ?
O8 Ba1 O10 101.85(6) . . ?
O15 Ba1 O10 67.80(7) . . ?
O9 Ba1 O10 102.96(6) . . ?
O14 Ba1 O10 138.40(6) . . ?
O12 Ba1 O10 46.94(6) . . ?
O13 Ba1 O10 65.11(6) . . ?
O11 Ba1 O7 102.84(6) . 3_655 ?
O5 Ba1 O7 63.84(7) . 3_655 ?
O8 Ba1 O7 64.08(6) . 3_655 ?
O15 Ba1 O7 136.81(7) . 3_655 ?
O9 Ba1 O7 46.10(6) . 3_655 ?
O14 Ba1 O7 63.84(6) . 3_655 ?
O12 Ba1 O7 101.21(6) . 3_655 ?
O13 Ba1 O7 137.53(6) . 3_655 ?
O10 Ba1 O7 145.71(6) . 3_655 ?
O11 Ba1 S4 71.80(5) . . ?
O5 Ba1 S4 153.31(5) . . ?
O8 Ba1 S4 81.60(5) . . ?
O15 Ba1 S4 78.88(6) . . ?
O9 Ba1 S4 87.64(5) . . ?
O14 Ba1 S4 132.94(5) . . ?
O12 Ba1 S4 23.23(5) . . ?
O13 Ba1 S4 88.46(5) . . ?
O10 Ba1 S4 23.76(4) . . ?
O7 Ba1 S4 123.87(4) 3_655 . ?
O11 Ba1 S3 81.66(5) . 3_655 ?
O5 Ba1 S3 70.27(6) . 3_655 ?
O8 Ba1 S3 73.30(5) . 3_655 ?
O15 Ba1 S3 158.20(6) . 3_655 ?
O9 Ba1 S3 22.66(5) . 3_655 ?
O14 Ba1 S3 87.40(5) . 3_655 ?
O12 Ba1 S3 87.39(5) . 3_655 ?
O13 Ba1 S3 130.20(5) . 3_655 ?
O10 Ba1 S3 125.08(4) . 3_655 ?
O7 Ba1 S3 23.62(4) 3_655 3_655 ?
S4 Ba1 S3 107.192(18) . 3_655 ?
O10 Ba2 O7 129.76(7) 3 . ?
O10 Ba2 O16 152.79(7) 3 . ?
O7 Ba2 O16 65.53(7) . . ?
O10 Ba2 O9 70.06(7) 3 . ?
O7 Ba2 O9 70.59(6) . . ?
O16 Ba2 O9 134.22(7) . . ?
O10 Ba2 O12 74.41(7) 3 . ?
O7 Ba2 O12 65.41(7) . . ?
O16 Ba2 O12 98.78(7) . . ?
O9 Ba2 O12 73.55(7) . . ?
O10 Ba2 O13 72.10(7) 3 3 ?
O7 Ba2 O13 132.92(7) . 3 ?
O16 Ba2 O13 81.59(7) . 3 ?
O9 Ba2 O13 141.32(7) . 3 ?
O12 Ba2 O13 88.97(7) . 3 ?
O10 Ba2 O1 73.81(7) 3 . ?
O7 Ba2 O1 151.72(7) . . ?
O16 Ba2 O1 100.70(7) . . ?
O9 Ba2 O1 112.28(7) . . ?
O12 Ba2 O1 142.86(7) . . ?
O13 Ba2 O1 63.24(7) 3 . ?
O10 Ba2 O3 77.90(7) 3 . ?
O7 Ba2 O3 114.61(7) . . ?
O16 Ba2 O3 118.99(7) . . ?
O9 Ba2 O3 68.90(6) . . ?
O12 Ba2 O3 139.03(7) . . ?
O13 Ba2 O3 110.50(7) 3 . ?
O1 Ba2 O3 48.53(7) . . ?
O10 Ba2 O14 139.19(7) 3 3_655 ?
O7 Ba2 O14 68.99(7) . 3_655 ?
O16 Ba2 O14 63.50(7) . 3_655 ?
O9 Ba2 O14 89.43(7) . 3_655 ?
O12 Ba2 O14 134.34(6) . 3_655 ?
O13 Ba2 O14 125.51(7) 3 3_655 ?
O1 Ba2 O14 82.79(7) . 3_655 ?
O3 Ba2 O14 61.65(7) . 3_655 ?
O10 Ba2 S1 73.76(5) 3 . ?
O7 Ba2 S1 135.87(5) . . ?
O16 Ba2 S1 112.16(6) . . ?
O9 Ba2 S1 90.41(5) . . ?
O12 Ba2 S1 147.67(5) . . ?
O13 Ba2 S1 86.57(5) 3 . ?
O1 Ba2 S1 24.14(5) . . ?
O3 Ba2 S1 24.41(5) . . ?
O14 Ba2 S1 71.46(5) 3_655 . ?
O10 Ba2 Ba1 66.15(5) 3 . ?
O7 Ba2 Ba1 63.62(5) . . ?
O16 Ba2 Ba1 123.44(5) . . ?
O9 Ba2 Ba1 36.48(5) . . ?
O12 Ba2 Ba1 37.12(5) . . ?
O13 Ba2 Ba1 117.72(5) 3 . ?
O1 Ba2 Ba1 135.83(5) . . ?
O3 Ba2 Ba1 103.56(5) . . ?
O14 Ba2 Ba1 116.35(4) 3_655 . ?
S1 Ba2 Ba1 121.049(16) . . ?
O10 Ba2 Ba1 37.52(5) 3 3 ?
O7 Ba2 Ba1 137.22(5) . 3 ?
O16 Ba2 Ba1 115.29(5) . 3 ?
O9 Ba2 Ba1 105.37(5) . 3 ?
O12 Ba2 Ba1 72.56(5) . 3 ?
O13 Ba2 Ba1 35.95(5) 3 3 ?
O1 Ba2 Ba1 70.56(6) . 3 ?
O3 Ba2 Ba1 102.02(5) . 3 ?
O14 Ba2 Ba1 152.79(4) 3_655 3 ?
S1 Ba2 Ba1 85.473(16) . 3 ?
Ba1 Ba2 Ba1 87.634(5) . 3 ?
O2 S1 O1 113.35(17) . . ?
O2 S1 O3 114.52(16) . . ?
O1 S1 O3 109.51(14) . . ?
O2 S1 C7 106.74(17) . . ?
O1 S1 C7 106.30(17) . . ?
O3 S1 C7 105.77(17) . . ?
O2 S1 Ba2 132.45(12) . . ?
O1 S1 Ba2 53.53(10) . . ?
O3 S1 Ba2 56.04(10) . . ?
C7 S1 Ba2 120.78(12) . . ?
O4 S2 O6 113.52(17) . . ?
O4 S2 O5 112.30(17) . . ?
O6 S2 O5 112.68(16) . . ?
O4 S2 C14 103.4(2) . . ?
O6 S2 C14 107.3(2) . . ?
O5 S2 C14 106.82(19) . . ?
O7 S3 O8 113.96(14) . . ?
O7 S3 O9 110.50(14) . 3_655 ?
O8 S3 O9 111.89(13) . 3_655 ?
O7 S3 C21 107.24(14) . . ?
O8 S3 C21 106.26(15) . . ?
O9 S3 C21 106.50(15) 3_655 . ?
O7 S3 Ba1 62.57(10) . 3_655 ?
O8 S3 Ba1 139.53(10) . 3_655 ?
O9 S3 Ba1 48.55(9) 3_655 3_655 ?
C21 S3 Ba1 113.21(12) . 3_655 ?
O11 S4 O10 114.29(14) 3 . ?
O11 S4 O12 111.93(14) 3 . ?
O10 S4 O12 110.05(14) . . ?
O11 S4 C28 106.11(15) 3 . ?
O10 S4 C28 107.01(15) . . ?
O12 S4 C28 107.00(15) . . ?
O11 S4 Ba1 136.52(10) 3 . ?
O10 S4 Ba1 59.35(10) . . ?
O12 S4 Ba1 50.86(9) . . ?
C28 S4 Ba1 116.96(11) . . ?
C1 N1 C5 118.9(4) . . ?
C8 N2 C12 117.1(5) . . ?
C19 N3 C15 117.9(4) . . ?
C26 N4 C22 116.9(4) . . ?
S1 O1 Ba2 102.33(12) . . ?
S1 O3 Ba2 99.55(12) . . ?
S2 O5 Ba1 140.24(15) . . ?
S3 O7 Ba2 149.72(14) . . ?
S3 O7 Ba1 93.80(11) . 3_655 ?
Ba2 O7 Ba1 109.26(7) . 3_655 ?
S3 O8 Ba1 138.00(12) . . ?
S3 O9 Ba2 122.83(12) 3_655 . ?
S3 O9 Ba1 108.78(11) 3_655 . ?
Ba2 O9 Ba1 108.09(7) . . ?
S4 O10 Ba2 144.26(14) . 3 ?
S4 O10 Ba1 96.89(12) . . ?
Ba2 O10 Ba1 110.07(7) 3 . ?
S4 O11 Ba1 144.19(14) 3 . ?
S4 O12 Ba2 120.92(12) . . ?
S4 O12 Ba1 105.91(12) . . ?
Ba2 O12 Ba1 106.91(8) . . ?
Ba2 O13 Ba1 110.16(7) 3 . ?
Ba1 O14 Ba2 114.02(7) . 3_655 ?
C31 O17 C30 117.3(7) . . ?
N1 C1 C2 116.2(4) . . ?
N1 C1 C6 120.2(4) . . ?
C2 C1 C6 123.6(4) . . ?
C3 C2 C1 119.2(4) . . ?
C4 C3 C2 125.1(5) . . ?
C3 C4 C5 116.3(4) . . ?
C4 C5 N1 124.3(4) . . ?
C1 C6 C7 116.7(3) . . ?
C6 C7 S1 113.5(3) . . ?
N2 C8 C9 117.7(5) . . ?
N2 C8 C13 121.8(5) . . ?
C9 C8 C13 120.2(5) . . ?
C10 C9 C8 119.6(5) . . ?
C11 C10 C9 122.7(5) . . ?
C12 C11 C10 117.4(4) . . ?
C11 C12 N2 125.3(4) . . ?
C14 C13 C8 111.3(5) . . ?
C13 C14 S2 116.4(4) . . ?
C16 C15 N3 117.0(4) . . ?
C16 C15 C20 123.9(3) . . ?
N3 C15 C20 119.0(3) . . ?
C17 C16 C15 119.3(4) . . ?
C18 C17 C16 124.1(4) . . ?
C19 C18 C17 117.9(4) . . ?
C18 C19 N3 123.8(4) . . ?
C15 C20 C21 113.3(3) . . ?
C20 C21 S3 111.7(2) . . ?
C23 C22 N4 117.6(3) . . ?
C23 C22 C27 122.2(3) . . ?
N4 C22 C27 120.2(3) . . ?
C22 C23 C24 119.9(4) . . ?
C25 C24 C23 123.4(4) . . ?
C26 C25 C24 117.1(3) . . ?
C25 C26 N4 125.2(4) . . ?
C22 C27 C28 111.2(3) . . ?
C27 C28 S4 110.3(2) . . ?
O17 C30 C29 101.6(8) . . ?
O17 C31 O18 119.9(10) . . ?
O17 C31 C32 116.9(8) . . ?
O18 C31 C32 121.9(8) . . ?

loop_
_geom_bond_atom_site_label_1
_geom_bond_atom_site_label_2
_geom_bond_distance
_geom_bond_site_symmetry_2
_geom_bond_publ_flag
Ba1 O11 2.702(2) . ?
Ba1 O5 2.722(2) . ?
Ba1 O8 2.744(2) . ?
Ba1 O15 2.762(3) . ?
Ba1 O9 2.872(2) . ?
Ba1 O14 2.894(2) . ?
Ba1 O12 2.897(2) . ?
Ba1 O13 3.002(2) . ?
Ba1 O10 3.113(2) . ?
Ba1 O7 3.227(2) 3_655 ?
Ba1 S4 3.5920(8) . ?
Ba1 S3 3.6278(8) 3_655 ?
Ba2 O10 2.740(2) 3 ?
Ba2 O7 2.779(2) . ?
Ba2 O16 2.799(2) . ?
Ba2 O9 2.801(2) . ?
Ba2 O12 2.819(2) . ?
Ba2 O13 2.852(2) 3 ?
Ba2 O1 2.885(2) . ?
Ba2 O3 2.948(2) . ?
Ba2 O14 2.952(2) 3_655 ?
Ba2 S1 3.5049(9) . ?
Ba2 Ba1 4.8009(4) 3 ?
S1 O2 1.431(3) . ?
S1 O1 1.467(3) . ?
S1 O3 1.469(3) . ?
S1 C7 1.772(4) . ?
S2 O4 1.437(3) . ?
S2 O6 1.450(3) . ?
S2 O5 1.455(3) . ?
S2 C14 1.769(5) . ?
S3 O7 1.457(2) . ?
S3 O8 1.463(2) . ?
S3 O9 1.477(2) 3_655 ?
S3 C21 1.777(3) . ?
S3 Ba1 3.6278(8) 3_655 ?
S4 O11 1.453(2) 3 ?
S4 O10 1.458(2) . ?
S4 O12 1.473(2) . ?
S4 C28 1.763(3) . ?
N1 C1 1.380(6) . ?
N1 C5 1.389(6) . ?
N2 C8 1.369(7) . ?
N2 C12 1.400(6) . ?
N3 C19 1.411(6) . ?
N3 C15 1.413(6) . ?
N4 C26 1.393(6) . ?
N4 C22 1.404(5) . ?
O7 Ba1 3.227(2) 3_655 ?
O9 S3 1.477(2) 3_655 ?
O10 Ba2 2.740(2) 3 ?
O11 S4 1.453(2) 3 ?
O13 Ba2 2.852(2) 3 ?
O14 Ba2 2.952(2) 3_655 ?
O17 C31 1.242(10) . ?
O17 C30 1.490(11) . ?
O18 C31 1.305(12) . ?
C1 C2 1.393(6) . ?
C1 C6 1.493(6) . ?
C2 C3 1.373(6) . ?
C3 C4 1.294(6) . ?
C4 C5 1.317(6) . ?
C6 C7 1.498(5) . ?
C8 C9 1.404(8) . ?
C8 C13 1.571(8) . ?
C9 C10 1.373(8) . ?
C10 C11 1.318(6) . ?
C11 C12 1.304(6) . ?
C13 C14 1.366(7) . ?
C15 C16 1.395(5) . ?
C15 C20 1.498(5) . ?
C16 C17 1.379(6) . ?
C17 C18 1.320(6) . ?
C18 C19 1.309(6) . ?
C20 C21 1.530(5) . ?
C22 C23 1.370(5) . ?
C22 C27 1.518(5) . ?
C23 C24 1.380(6) . ?
C24 C25 1.314(5) . ?
C25 C26 1.306(5) . ?
C27 C28 1.532(5) . ?
C29 C30 1.506(13) . ?
C31 C32 1.527(14) . ?

loop_
_geom_torsion_atom_site_label_1
_geom_torsion_atom_site_label_2
_geom_torsion_atom_site_label_3
_geom_torsion_atom_site_label_4
_geom_torsion
_geom_torsion_site_symmetry_1
_geom_torsion_site_symmetry_2
_geom_torsion_site_symmetry_3
_geom_torsion_site_symmetry_4
_geom_torsion_publ_flag
O11 Ba1 Ba2 O10 -10.68(8) . . . 3 ?
O5 Ba1 Ba2 O10 -76.65(8) . . . 3 ?
O8 Ba1 Ba2 O10 168.23(7) . . . 3 ?
O15 Ba1 Ba2 O10 99.52(9) . . . 3 ?
O9 Ba1 Ba2 O10 -88.32(9) . . . 3 ?
O14 Ba1 Ba2 O10 -164.55(8) . . . 3 ?
O12 Ba1 Ba2 O10 95.57(9) . . . 3 ?
O13 Ba1 Ba2 O10 11.87(8) . . . 3 ?
O10 Ba1 Ba2 O10 58.17(8) . . . 3 ?
O7 Ba1 Ba2 O10 -123.65(7) 3_655 . . 3 ?
S4 Ba1 Ba2 O10 73.56(6) . . . 3 ?
S3 Ba1 Ba2 O10 -107.90(6) 3_655 . . 3 ?
O11 Ba1 Ba2 O7 170.31(8) . . . . ?
O5 Ba1 Ba2 O7 104.34(8) . . . . ?
O8 Ba1 Ba2 O7 -10.78(8) . . . . ?
O15 Ba1 Ba2 O7 -79.49(9) . . . . ?
O9 Ba1 Ba2 O7 92.68(9) . . . . ?
O14 Ba1 Ba2 O7 16.45(8) . . . . ?
O12 Ba1 Ba2 O7 -83.44(9) . . . . ?
O13 Ba1 Ba2 O7 -167.13(8) . . . . ?
O10 Ba1 Ba2 O7 -120.83(7) . . . . ?
O7 Ba1 Ba2 O7 57.34(8) 3_655 . . . ?
S4 Ba1 Ba2 O7 -105.45(6) . . . . ?
S3 Ba1 Ba2 O7 73.10(6) 3_655 . . . ?
O11 Ba1 Ba2 O16 -161.53(9) . . . . ?
O5 Ba1 Ba2 O16 132.50(9) . . . . ?
O8 Ba1 Ba2 O16 17.38(8) . . . . ?
O15 Ba1 Ba2 O16 -51.33(10) . . . . ?
O9 Ba1 Ba2 O16 120.84(10) . . . . ?
O14 Ba1 Ba2 O16 44.61(8) . . . . ?
O12 Ba1 Ba2 O16 -55.28(10) . . . . ?
O13 Ba1 Ba2 O16 -138.97(8) . . . . ?
O10 Ba1 Ba2 O16 -92.67(8) . . . . ?
O7 Ba1 Ba2 O16 85.50(8) 3_655 . . . ?
S4 Ba1 Ba2 O16 -77.29(7) . . . . ?
S3 Ba1 Ba2 O16 101.25(7) 3_655 . . . ?
O11 Ba1 Ba2 O9 77.63(10) . . . . ?
O5 Ba1 Ba2 O9 11.66(10) . . . . ?
O8 Ba1 Ba2 O9 -103.45(9) . . . . ?
O15 Ba1 Ba2 O9 -172.17(10) . . . . ?
O14 Ba1 Ba2 O9 -76.23(9) . . . . ?
O12 Ba1 Ba2 O9 -176.12(11) . . . . ?
O13 Ba1 Ba2 O9 100.19(9) . . . . ?
O10 Ba1 Ba2 O9 146.49(9) . . . . ?
O7 Ba1 Ba2 O9 -35.34(9) 3_655 . . . ?
S4 Ba1 Ba2 O9 161.87(8) . . . . ?
S3 Ba1 Ba2 O9 -19.58(8) 3_655 . . . ?
O11 Ba1 Ba2 O12 -106.25(10) . . . . ?
O5 Ba1 Ba2 O12 -172.22(10) . . . . ?
O8 Ba1 Ba2 O12 72.66(9) . . . . ?
O15 Ba1 Ba2 O12 3.95(10) . . . . ?
O9 Ba1 Ba2 O12 176.12(11) . . . . ?
O14 Ba1 Ba2 O12 99.89(9) . . . . ?
O13 Ba1 Ba2 O12 -83.69(9) . . . . ?
O10 Ba1 Ba2 O12 -37.40(9) . . . . ?
O7 Ba1 Ba2 O12 140.78(9) 3_655 . . . ?
S4 Ba1 Ba2 O12 -22.01(8) . . . . ?
S3 Ba1 Ba2 O12 156.53(8) 3_655 . . . ?
O11 Ba1 Ba2 O13 -62.96(8) . . . 3 ?
O5 Ba1 Ba2 O13 -128.93(8) . . . 3 ?
O8 Ba1 Ba2 O13 115.95(7) . . . 3 ?
O15 Ba1 Ba2 O13 47.24(9) . . . 3 ?
O9 Ba1 Ba2 O13 -140.59(9) . . . 3 ?
O14 Ba1 Ba2 O13 143.18(8) . . . 3 ?
O12 Ba1 Ba2 O13 43.29(9) . . . 3 ?
O13 Ba1 Ba2 O13 -40.41(10) . . . 3 ?
O10 Ba1 Ba2 O13 5.89(7) . . . 3 ?
O7 Ba1 Ba2 O13 -175.93(7) 3_655 . . 3 ?
S4 Ba1 Ba2 O13 21.28(5) . . . 3 ?
S3 Ba1 Ba2 O13 -160.18(5) 3_655 . . 3 ?
O11 Ba1 Ba2 O1 16.13(10) . . . . ?
O5 Ba1 Ba2 O1 -49.83(10) . . . . ?
O8 Ba1 Ba2 O1 -164.95(9) . . . . ?
O15 Ba1 Ba2 O1 126.34(10) . . . . ?
O9 Ba1 Ba2 O1 -61.50(11) . . . . ?
O14 Ba1 Ba2 O1 -137.73(10) . . . . ?
O12 Ba1 Ba2 O1 122.39(11) . . . . ?
O13 Ba1 Ba2 O1 38.69(9) . . . . ?
O10 Ba1 Ba2 O1 84.99(9) . . . . ?
O7 Ba1 Ba2 O1 -96.83(9) 3_655 . . . ?
S4 Ba1 Ba2 O1 100.38(8) . . . . ?
S3 Ba1 Ba2 O1 -81.08(8) 3_655 . . . ?
O11 Ba1 Ba2 O3 59.30(8) . . . . ?
O5 Ba1 Ba2 O3 -6.67(8) . . . . ?
O8 Ba1 Ba2 O3 -121.79(7) . . . . ?
O15 Ba1 Ba2 O3 169.50(9) . . . . ?
O9 Ba1 Ba2 O3 -18.34(9) . . . . ?
O14 Ba1 Ba2 O3 -94.57(8) . . . . ?
O12 Ba1 Ba2 O3 165.55(9) . . . . ?
O13 Ba1 Ba2 O3 81.85(7) . . . . ?
O10 Ba1 Ba2 O3 128.15(7) . . . . ?
O7 Ba1 Ba2 O3 -53.67(7) 3_655 . . . ?
S4 Ba1 Ba2 O3 143.54(5) . . . . ?
S3 Ba1 Ba2 O3 -37.92(5) 3_655 . . . ?
O11 Ba1 Ba2 O14 124.11(7) . . . 3_655 ?
O5 Ba1 Ba2 O14 58.14(8) . . . 3_655 ?
O8 Ba1 Ba2 O14 -56.98(7) . . . 3_655 ?
O15 Ba1 Ba2 O14 -125.69(9) . . . 3_655 ?
O9 Ba1 Ba2 O14 46.48(9) . . . 3_655 ?
O14 Ba1 Ba2 O14 -29.75(10) . . . 3_655 ?
O12 Ba1 Ba2 O14 -129.64(9) . . . 3_655 ?
O13 Ba1 Ba2 O14 146.67(7) . . . 3_655 ?
O10 Ba1 Ba2 O14 -167.03(7) . . . 3_655 ?
O7 Ba1 Ba2 O14 11.14(6) 3_655 . . 3_655 ?
S4 Ba1 Ba2 O14 -151.65(5) . . . 3_655 ?
S3 Ba1 Ba2 O14 26.90(5) 3_655 . . 3_655 ?
O11 Ba1 Ba2 S1 40.77(6) . . . . ?
O5 Ba1 Ba2 S1 -25.19(6) . . . . ?
O8 Ba1 Ba2 S1 -140.31(6) . . . . ?
O15 Ba1 Ba2 S1 150.98(7) . . . . ?
O9 Ba1 Ba2 S1 -36.86(8) . . . . ?
O14 Ba1 Ba2 S1 -113.09(6) . . . . ?
O12 Ba1 Ba2 S1 147.02(8) . . . . ?
O13 Ba1 Ba2 S1 63.33(6) . . . . ?
O10 Ba1 Ba2 S1 109.63(5) . . . . ?
O7 Ba1 Ba2 S1 -72.20(5) 3_655 . . . ?
S4 Ba1 Ba2 S1 125.02(2) . . . . ?
S3 Ba1 Ba2 S1 -56.44(2) 3_655 . . . ?
O11 Ba1 Ba2 Ba1 -42.50(6) . . . 3 ?
O5 Ba1 Ba2 Ba1 -108.47(6) . . . 3 ?
O8 Ba1 Ba2 Ba1 136.41(5) . . . 3 ?
O15 Ba1 Ba2 Ba1 67.70(7) . . . 3 ?
O9 Ba1 Ba2 Ba1 -120.14(8) . . . 3 ?
O14 Ba1 Ba2 Ba1 163.63(6) . . . 3 ?
O12 Ba1 Ba2 Ba1 63.75(8) . . . 3 ?
O13 Ba1 Ba2 Ba1 -19.95(5) . . . 3 ?
O10 Ba1 Ba2 Ba1 26.35(4) . . . 3 ?
O7 Ba1 Ba2 Ba1 -155.47(4) 3_655 . . 3 ?
S4 Ba1 Ba2 Ba1 41.738(16) . . . 3 ?
S3 Ba1 Ba2 Ba1 -139.719(16) 3_655 . . 3 ?
O10 Ba2 S1 O2 2.97(17) 3 . . . ?
O7 Ba2 S1 O2 -128.06(18) . . . . ?
O16 Ba2 S1 O2 154.79(17) . . . . ?
O9 Ba2 S1 O2 -66.09(17) . . . . ?
O12 Ba2 S1 O2 -7.3(2) . . . . ?
O13 Ba2 S1 O2 75.32(17) 3 . . . ?
O1 Ba2 S1 O2 89.5(2) . . . . ?
O3 Ba2 S1 O2 -93.6(2) . . . . ?
O14 Ba2 S1 O2 -155.35(17) 3_655 . . . ?
Ba1 Ba2 S1 O2 -45.20(17) . . . . ?
Ba1 Ba2 S1 O2 39.29(17) 3 . . . ?
O10 Ba2 S1 O1 -86.56(14) 3 . . . ?
O7 Ba2 S1 O1 142.41(15) . . . . ?
O16 Ba2 S1 O1 65.26(15) . . . . ?
O9 Ba2 S1 O1 -155.62(14) . . . . ?
O12 Ba2 S1 O1 -96.83(16) . . . . ?
O13 Ba2 S1 O1 -14.22(14) 3 . . . ?
O3 Ba2 S1 O1 176.90(19) . . . . ?
O14 Ba2 S1 O1 115.12(14) 3_655 . . . ?
Ba1 Ba2 S1 O1 -134.73(13) . . . . ?
Ba1 Ba2 S1 O1 -50.24(13) 3 . . . ?
O10 Ba2 S1 O3 96.53(13) 3 . . . ?
O7 Ba2 S1 O3 -34.50(15) . . . . ?
O16 Ba2 S1 O3 -111.64(14) . . . . ?
O9 Ba2 S1 O3 27.47(13) . . . . ?
O12 Ba2 S1 O3 86.26(16) . . . . ?
O13 Ba2 S1 O3 168.88(13) 3 . . . ?
O1 Ba2 S1 O3 -176.90(19) . . . . ?
O14 Ba2 S1 O3 -61.79(13) 3_655 . . . ?
Ba1 Ba2 S1 O3 48.36(13) . . . . ?
Ba1 Ba2 S1 O3 132.86(12) 3 . . . ?
O10 Ba2 S1 C7 -174.61(16) 3 . . . ?
O7 Ba2 S1 C7 54.36(17) . . . . ?
O16 Ba2 S1 C7 -22.78(17) . . . . ?
O9 Ba2 S1 C7 116.33(16) . . . . ?
O12 Ba2 S1 C7 175.12(17) . . . . ?
O13 Ba2 S1 C7 -102.26(16) 3 . . . ?
O1 Ba2 S1 C7 -88.0(2) . . . . ?
O3 Ba2 S1 C7 88.9(2) . . . . ?
O14 Ba2 S1 C7 27.07(16) 3_655 . . . ?
Ba1 Ba2 S1 C7 137.22(15) . . . . ?
Ba1 Ba2 S1 C7 -138.29(15) 3 . . . ?
O11 Ba1 S4 O11 26.6(2) . . . 3 ?
O5 Ba1 S4 O11 31.9(2) . . . 3 ?
O8 Ba1 S4 O11 -117.72(16) . . . 3 ?
O15 Ba1 S4 O11 153.42(16) . . . 3 ?
O9 Ba1 S4 O11 -36.56(16) . . . 3 ?
O14 Ba1 S4 O11 -151.08(16) . . . 3 ?
O12 Ba1 S4 O11 -80.88(19) . . . 3 ?
O13 Ba1 S4 O11 83.69(16) . . . 3 ?
O10 Ba1 S4 O11 94.01(19) . . . 3 ?
O7 Ba1 S4 O11 -66.86(16) 3_655 . . 3 ?
S3 Ba1 S4 O11 -48.19(16) 3_655 . . 3 ?
O11 Ba1 S4 O10 -67.36(12) . . . . ?
O5 Ba1 S4 O10 -62.07(17) . . . . ?
O8 Ba1 S4 O10 148.27(12) . . . . ?
O15 Ba1 S4 O10 59.41(12) . . . . ?
O9 Ba1 S4 O10 -130.57(11) . . . . ?
O14 Ba1 S4 O10 114.92(12) . . . . ?
O12 Ba1 S4 O10 -174.89(16) . . . . ?
O13 Ba1 S4 O10 -10.32(11) . . . . ?
O7 Ba1 S4 O10 -160.87(11) 3_655 . . . ?
S3 Ba1 S4 O10 -142.20(10) 3_655 . . . ?
O11 Ba1 S4 O12 107.52(13) . . . . ?
O5 Ba1 S4 O12 112.82(17) . . . . ?
O8 Ba1 S4 O12 -36.84(12) . . . . ?
O15 Ba1 S4 O12 -125.70(13) . . . . ?
O9 Ba1 S4 O12 44.32(12) . . . . ?
O14 Ba1 S4 O12 -70.20(13) . . . . ?
O13 Ba1 S4 O12 164.57(12) . . . . ?
O10 Ba1 S4 O12 174.89(16) . . . . ?
O7 Ba1 S4 O12 14.02(13) 3_655 . . . ?
S3 Ba1 S4 O12 32.69(12) 3_655 . . . ?
O11 Ba1 S4 C28 -161.95(14) . . . . ?
O5 Ba1 S4 C28 -156.66(18) . . . . ?
O8 Ba1 S4 C28 53.68(14) . . . . ?
O15 Ba1 S4 C28 -35.18(14) . . . . ?
O9 Ba1 S4 C28 134.84(14) . . . . ?
O14 Ba1 S4 C28 20.33(15) . . . . ?
O12 Ba1 S4 C28 90.52(17) . . . . ?
O13 Ba1 S4 C28 -104.91(14) . . . . ?
O10 Ba1 S4 C28 -94.59(17) . . . . ?
O7 Ba1 S4 C28 104.54(14) 3_655 . . . ?
S3 Ba1 S4 C28 123.21(13) 3_655 . . . ?
O2 S1 O1 Ba2 -126.52(14) . . . . ?
O3 S1 O1 Ba2 2.72(17) . . . . ?
C7 S1 O1 Ba2 116.55(14) . . . . ?
O10 Ba2 O1 S1 86.31(13) 3 . . . ?
O7 Ba2 O1 S1 -63.7(2) . . . . ?
O16 Ba2 O1 S1 -121.12(13) . . . . ?
O9 Ba2 O1 S1 26.49(15) . . . . ?
O12 Ba2 O1 S1 118.43(14) . . . . ?
O13 Ba2 O1 S1 164.06(16) 3 . . . ?
O3 Ba2 O1 S1 -1.71(10) . . . . ?
O14 Ba2 O1 S1 -59.92(13) 3_655 . . . ?
Ba1 Ba2 O1 S1 60.86(16) . . . . ?
Ba1 Ba2 O1 S1 125.64(13) 3 . . . ?
O2 S1 O3 Ba2 125.95(15) . . . . ?
O1 S1 O3 Ba2 -2.64(16) . . . . ?
C7 S1 O3 Ba2 -116.81(14) . . . . ?
O10 Ba2 O3 S1 -77.29(12) 3 . . . ?
O7 Ba2 O3 S1 154.29(11) . . . . ?
O16 Ba2 O3 S1 79.78(14) . . . . ?
O9 Ba2 O3 S1 -150.37(14) . . . . ?
O12 Ba2 O3 S1 -125.52(12) . . . . ?
O13 Ba2 O3 S1 -11.86(14) 3 . . . ?
O1 Ba2 O3 S1 1.69(10) . . . . ?
O14 Ba2 O3 S1 108.33(13) 3_655 . . . ?
Ba1 Ba2 O3 S1 -138.80(11) . . . . ?
Ba1 Ba2 O3 S1 -48.35(12) 3 . . . ?
O4 S2 O5 Ba1 -107.3(3) . . . . ?
O6 S2 O5 Ba1 22.5(3) . . . . ?
C14 S2 O5 Ba1 140.1(3) . . . . ?
O11 Ba1 O5 S2 34.3(2) . . . . ?
O8 Ba1 O5 S2 173.6(2) . . . . ?
O15 Ba1 O5 S2 -84.7(2) . . . . ?
O9 Ba1 O5 S2 98.8(2) . . . . ?
O14 Ba1 O5 S2 -148.5(2) . . . . ?
O12 Ba1 O5 S2 82.0(3) . . . . ?
O13 Ba1 O5 S2 -25.0(2) . . . . ?
O10 Ba1 O5 S2 -2.3(3) . . . . ?
O7 Ba1 O5 S2 143.1(2) 3_655 . . . ?
S4 Ba1 O5 S2 29.2(3) . . . . ?
S3 Ba1 O5 S2 118.4(2) 3_655 . . . ?
O8 S3 O7 Ba2 -5.3(3) . . . . ?
O9 S3 O7 Ba2 -132.3(3) 3_655 . . . ?
C21 S3 O7 Ba2 112.0(3) . . . . ?
Ba1 S3 O7 Ba2 -140.3(3) 3_655 . . . ?
O8 S3 O7 Ba1 135.01(11) . . . 3_655 ?
O9 S3 O7 Ba1 8.01(13) 3_655 . . 3_655 ?
C21 S3 O7 Ba1 -107.69(13) . . . 3_655 ?
O10 Ba2 O7 S3 14.7(3) 3 . . . ?
O16 Ba2 O7 S3 -138.4(3) . . . . ?
O9 Ba2 O7 S3 55.0(3) . . . . ?
O12 Ba2 O7 S3 -25.3(3) . . . . ?
O13 Ba2 O7 S3 -88.4(3) 3 . . . ?
O1 Ba2 O7 S3 156.1(2) . . . . ?
O3 Ba2 O7 S3 109.4(3) . . . . ?
O14 Ba2 O7 S3 152.1(3) 3_655 . . . ?
S1 Ba2 O7 S3 124.3(3) . . . . ?
Ba1 Ba2 O7 S3 15.9(3) . . . . ?
Ba1 Ba2 O7 S3 -36.9(3) 3 . . . ?
O10 Ba2 O7 Ba1 -122.79(8) 3 . . 3_655 ?
O16 Ba2 O7 Ba1 84.03(9) . . . 3_655 ?
O9 Ba2 O7 Ba1 -82.58(8) . . . 3_655 ?
O12 Ba2 O7 Ba1 -162.85(10) . . . 3_655 ?
O13 Ba2 O7 Ba1 134.05(8) 3 . . 3_655 ?
O1 Ba2 O7 Ba1 18.56(18) . . . 3_655 ?
O3 Ba2 O7 Ba1 -28.13(10) . . . 3_655 ?
O14 Ba2 O7 Ba1 14.54(6) 3_655 . . 3_655 ?
S1 Ba2 O7 Ba1 -13.21(11) . . . 3_655 ?
Ba1 Ba2 O7 Ba1 -121.60(7) . . . 3_655 ?
Ba1 Ba2 O7 Ba1 -174.465(14) 3 . . 3_655 ?
O7 S3 O8 Ba1 -25.0(2) . . . . ?
O9 S3 O8 Ba1 101.3(2) 3_655 . . . ?
C21 S3 O8 Ba1 -142.84(19) . . . . ?
Ba1 S3 O8 Ba1 50.2(3) 3_655 . . . ?
O11 Ba1 O8 S3 26.8(2) . . . . ?
O5 Ba1 O8 S3 -85.2(2) . . . . ?
O15 Ba1 O8 S3 158.6(2) . . . . ?
O9 Ba1 O8 S3 -9.46(19) . . . . ?
O14 Ba1 O8 S3 -128.3(2) . . . . ?
O12 Ba1 O8 S3 64.15(19) . . . . ?
O13 Ba1 O8 S3 145.49(17) . . . . ?
O10 Ba1 O8 S3 92.0(2) . . . . ?
O7 Ba1 O8 S3 -54.79(19) 3_655 . . . ?
S4 Ba1 O8 S3 79.48(19) . . . . ?
S3 Ba1 O8 S3 -31.39(19) 3_655 . . . ?
O10 Ba2 O9 S3 -155.59(15) 3 . . 3_655 ?
O7 Ba2 O9 S3 56.27(13) . . . 3_655 ?
O16 Ba2 O9 S3 39.17(18) . . . 3_655 ?
O12 Ba2 O9 S3 125.42(15) . . . 3_655 ?
O13 Ba2 O9 S3 -168.09(11) 3 . . 3_655 ?
O1 Ba2 O9 S3 -93.57(14) . . . 3_655 ?
O3 Ba2 O9 S3 -71.27(14) . . . 3_655 ?
O14 Ba2 O9 S3 -11.61(14) 3_655 . . 3_655 ?
S1 Ba2 O9 S3 -83.06(13) . . . 3_655 ?
Ba1 Ba2 O9 S3 127.86(17) . . . 3_655 ?
Ba1 Ba2 O9 S3 -168.48(12) 3 . . 3_655 ?
O10 Ba2 O9 Ba1 76.55(8) 3 . . . ?
O7 Ba2 O9 Ba1 -71.59(8) . . . . ?
O16 Ba2 O9 Ba1 -88.70(11) . . . . ?
O12 Ba2 O9 Ba1 -2.44(7) . . . . ?
O13 Ba2 O9 Ba1 64.05(12) 3 . . . ?
O1 Ba2 O9 Ba1 138.57(8) . . . . ?
O3 Ba2 O9 Ba1 160.86(10) . . . . ?
O14 Ba2 O9 Ba1 -139.47(8) 3_655 . . . ?
S1 Ba2 O9 Ba1 149.07(6) . . . . ?
Ba1 Ba2 O9 Ba1 63.66(7) 3 . . . ?
O11 Ba1 O9 S3 139.14(14) . . . 3_655 ?
O5 Ba1 O9 S3 54.90(12) . . . 3_655 ?
O8 Ba1 O9 S3 -68.15(12) . . . 3_655 ?
O15 Ba1 O9 S3 -113.8(2) . . . 3_655 ?
O14 Ba1 O9 S3 -14.92(13) . . . 3_655 ?
O12 Ba1 O9 S3 -133.11(13) . . . 3_655 ?
O13 Ba1 O9 S3 123.13(11) . . . 3_655 ?
O10 Ba1 O9 S3 -168.32(11) . . . 3_655 ?
O7 Ba1 O9 S3 -5.56(9) 3_655 . . 3_655 ?
S4 Ba1 O9 S3 -150.02(11) . . . 3_655 ?
O11 Ba1 O9 Ba2 -85.35(9) . . . . ?
O5 Ba1 O9 Ba2 -169.58(9) . . . . ?
O8 Ba1 O9 Ba2 67.37(8) . . . . ?
O15 Ba1 O9 Ba2 21.7(3) . . . . ?
O14 Ba1 O9 Ba2 120.59(7) . . . . ?
O12 Ba1 O9 Ba2 2.41(7) . . . . ?
O13 Ba1 O9 Ba2 -101.35(8) . . . . ?
O10 Ba1 O9 Ba2 -32.81(8) . . . . ?
O7 Ba1 O9 Ba2 129.96(11) 3_655 . . . ?
S4 Ba1 O9 Ba2 -14.50(6) . . . . ?
S3 Ba1 O9 Ba2 135.51(16) 3_655 . . . ?
O11 S4 O10 Ba2 8.3(3) 3 . . 3 ?
O12 S4 O10 Ba2 135.2(2) . . . 3 ?
C28 S4 O10 Ba2 -108.9(2) . . . 3 ?
Ba1 S4 O10 Ba2 139.4(3) . . . 3 ?
O11 S4 O10 Ba1 -131.14(12) 3 . . . ?
O12 S4 O10 Ba1 -4.22(13) . . . . ?
C28 S4 O10 Ba1 111.70(13) . . . . ?
O11 Ba1 O10 S4 103.39(12) . . . . ?
O5 Ba1 O10 S4 144.32(10) . . . . ?
O8 Ba1 O10 S4 -32.11(11) . . . . ?
O15 Ba1 O10 S4 -114.18(12) . . . . ?
O9 Ba1 O10 S4 51.15(11) . . . . ?
O14 Ba1 O10 S4 -89.34(13) . . . . ?
O12 Ba1 O10 S4 2.76(9) . . . . ?
O13 Ba1 O10 S4 168.62(12) . . . . ?
O7 Ba1 O10 S4 28.88(17) 3_655 . . . ?
S3 Ba1 O10 S4 45.68(12) 3_655 . . . ?
O11 Ba1 O10 Ba2 -52.76(8) . . . 3 ?
O5 Ba1 O10 Ba2 -11.83(13) . . . 3 ?
O8 Ba1 O10 Ba2 171.74(7) . . . 3 ?
O15 Ba1 O10 Ba2 89.67(9) . . . 3 ?
O9 Ba1 O10 Ba2 -105.00(8) . . . 3 ?
O14 Ba1 O10 Ba2 114.52(9) . . . 3 ?
O12 Ba1 O10 Ba2 -153.39(12) . . . 3 ?
O13 Ba1 O10 Ba2 12.47(7) . . . 3 ?
O7 Ba1 O10 Ba2 -127.26(9) 3_655 . . 3 ?
S4 Ba1 O10 Ba2 -156.15(16) . . . 3 ?
S3 Ba1 O10 Ba2 -110.46(6) 3_655 . . 3 ?
O5 Ba1 O11 S4 150.6(3) . . . 3 ?
O8 Ba1 O11 S4 24.1(3) . . . 3 ?
O15 Ba1 O11 S4 -96.8(2) . . . 3 ?
O9 Ba1 O11 S4 64.7(2) . . . 3 ?
O14 Ba1 O11 S4 144.2(2) . . . 3 ?
O12 Ba1 O11 S4 -9.4(2) . . . 3 ?
O13 Ba1 O11 S4 -131.6(3) . . . 3 ?
O10 Ba1 O11 S4 -56.2(2) . . . 3 ?
O7 Ba1 O11 S4 90.0(2) 3_655 . . 3 ?
S4 Ba1 O11 S4 -31.8(2) . . . 3 ?
S3 Ba1 O11 S4 79.4(2) 3_655 . . 3 ?
O11 S4 O12 Ba2 11.36(19) 3 . . . ?
O10 S4 O12 Ba2 -116.87(14) . . . . ?
C28 S4 O12 Ba2 127.20(15) . . . . ?
Ba1 S4 O12 Ba2 -121.55(16) . . . . ?
O11 S4 O12 Ba1 132.91(12) 3 . . . ?
O10 S4 O12 Ba1 4.68(15) . . . . ?
C28 S4 O12 Ba1 -111.24(13) . . . . ?
O10 Ba2 O12 S4 50.14(14) 3 . . . ?
O7 Ba2 O12 S4 -160.77(17) . . . . ?
O16 Ba2 O12 S4 -102.88(15) . . . . ?
O9 Ba2 O12 S4 123.47(16) . . . . ?
O13 Ba2 O12 S4 -21.55(15) 3 . . . ?
O1 Ba2 O12 S4 18.1(2) . . . . ?
O3 Ba2 O12 S4 99.35(16) . . . . ?
O14 Ba2 O12 S4 -164.17(12) 3_655 . . . ?
S1 Ba2 O12 S4 60.38(19) . . . . ?
Ba1 Ba2 O12 S4 121.07(18) . . . . ?
Ba1 Ba2 O12 S4 10.99(13) 3 . . . ?
O10 Ba2 O12 Ba1 -70.93(8) 3 . . . ?
O7 Ba2 O12 Ba1 78.16(8) . . . . ?
O16 Ba2 O12 Ba1 136.06(8) . . . . ?
O9 Ba2 O12 Ba1 2.41(7) . . . . ?
O13 Ba2 O12 Ba1 -142.62(8) 3 . . . ?
O1 Ba2 O12 Ba1 -102.95(11) . . . . ?
O3 Ba2 O12 Ba1 -21.72(13) . . . . ?
O14 Ba2 O12 Ba1 74.76(11) 3_655 . . . ?
S1 Ba2 O12 Ba1 -60.69(12) . . . . ?
Ba1 Ba2 O12 Ba1 -110.07(7) 3 . . . ?
O11 Ba1 O12 S4 -66.92(12) . . . . ?
O5 Ba1 O12 S4 -114.92(16) . . . . ?
O8 Ba1 O12 S4 138.48(13) . . . . ?
O15 Ba1 O12 S4 52.92(12) . . . . ?
O9 Ba1 O12 S4 -132.55(13) . . . . ?
O14 Ba1 O12 S4 125.79(11) . . . . ?
O13 Ba1 O12 S4 -16.53(13) . . . . ?
O10 Ba1 O12 S4 -2.82(9) . . . . ?
O7 Ba1 O12 S4 -168.17(11) 3_655 . . . ?
S3 Ba1 O12 S4 -148.90(11) 3_655 . . . ?
O11 Ba1 O12 Ba2 63.26(8) . . . . ?
O5 Ba1 O12 Ba2 15.25(19) . . . . ?
O8 Ba1 O12 Ba2 -91.35(9) . . . . ?
O15 Ba1 O12 Ba2 -176.91(8) . . . . ?
O9 Ba1 O12 Ba2 -2.38(7) . . . . ?
O14 Ba1 O12 Ba2 -104.03(8) . . . . ?
O13 Ba1 O12 Ba2 113.64(8) . . . . ?
O10 Ba1 O12 Ba2 127.35(11) . . . . ?
O7 Ba1 O12 Ba2 -37.99(8) 3_655 . . . ?
S4 Ba1 O12 Ba2 130.17(15) . . . . ?
S3 Ba1 O12 Ba2 -18.73(6) 3_655 . . . ?
O11 Ba1 O13 Ba2 62.06(8) . . . 3 ?
O5 Ba1 O13 Ba2 151.20(9) . . . 3 ?
O8 Ba1 O13 Ba2 -72.12(18) . . . 3 ?
O15 Ba1 O13 Ba2 -86.12(9) . . . 3 ?
O9 Ba1 O13 Ba2 78.97(9) . . . 3 ?
O14 Ba1 O13 Ba2 -145.66(7) . . . 3 ?
O12 Ba1 O13 Ba2 -0.97(10) . . . 3 ?
O10 Ba1 O13 Ba2 -11.98(7) . . . 3 ?
O7 Ba1 O13 Ba2 135.38(7) 3_655 . . 3 ?
S4 Ba1 O13 Ba2 -7.41(7) . . . 3 ?
S3 Ba1 O13 Ba2 103.96(7) 3_655 . . 3 ?
O11 Ba1 O14 Ba2 -76.83(18) . . . 3_655 ?
O5 Ba1 O14 Ba2 -83.41(9) . . . 3_655 ?
O8 Ba1 O14 Ba2 58.93(8) . . . 3_655 ?
O15 Ba1 O14 Ba2 155.27(10) . . . 3_655 ?
O9 Ba1 O14 Ba2 -7.51(10) . . . 3_655 ?
O12 Ba1 O14 Ba2 72.09(10) . . . 3_655 ?
O13 Ba1 O14 Ba2 -147.43(7) . . . 3_655 ?
O10 Ba1 O14 Ba2 131.40(8) . . . 3_655 ?
O7 Ba1 O14 Ba2 -15.02(7) 3_655 . . 3_655 ?
S4 Ba1 O14 Ba2 98.00(8) . . . 3_655 ?
S3 Ba1 O14 Ba2 -13.21(7) 3_655 . . 3_655 ?
C5 N1 C1 C2 0.0(6) . . . . ?
C5 N1 C1 C6 -177.5(4) . . . . ?
N1 C1 C2 C3 0.7(6) . . . . ?
C6 C1 C2 C3 178.0(4) . . . . ?
C1 C2 C3 C4 -0.7(8) . . . . ?
C2 C3 C4 C5 -0.1(7) . . . . ?
C3 C4 C5 N1 0.9(7) . . . . ?
C1 N1 C5 C4 -0.8(7) . . . . ?
N1 C1 C6 C7 165.7(4) . . . . ?
C2 C1 C6 C7 -11.5(6) . . . . ?
C1 C6 C7 S1 -171.5(3) . . . . ?
O2 S1 C7 C6 -57.4(3) . . . . ?
O1 S1 C7 C6 63.8(3) . . . . ?
O3 S1 C7 C6 -179.8(3) . . . . ?
Ba2 S1 C7 C6 120.7(3) . . . . ?
C12 N2 C8 C9 -4.6(8) . . . . ?
C12 N2 C8 C13 169.4(5) . . . . ?
N2 C8 C9 C10 1.5(9) . . . . ?
C13 C8 C9 C10 -172.6(6) . . . . ?
C8 C9 C10 C11 1.7(9) . . . . ?
C9 C10 C11 C12 -1.5(8) . . . . ?
C10 C11 C12 N2 -2.0(7) . . . . ?
C8 N2 C12 C11 5.2(7) . . . . ?
N2 C8 C13 C14 127.3(6) . . . . ?
C9 C8 C13 C14 -58.8(8) . . . . ?
C8 C13 C14 S2 -175.9(4) . . . . ?
O4 S2 C14 C13 -179.7(4) . . . . ?
O6 S2 C14 C13 60.0(5) . . . . ?
O5 S2 C14 C13 -61.1(5) . . . . ?
C19 N3 C15 C16 -1.8(6) . . . . ?
C19 N3 C15 C20 177.3(4) . . . . ?
N3 C15 C16 C17 0.5(6) . . . . ?
C20 C15 C16 C17 -178.6(4) . . . . ?
C15 C16 C17 C18 0.6(6) . . . . ?
C16 C17 C18 C19 -0.3(6) . . . . ?
C17 C18 C19 N3 -1.3(7) . . . . ?
C15 N3 C19 C18 2.3(7) . . . . ?
C16 C15 C20 C21 -32.9(5) . . . . ?
N3 C15 C20 C21 148.0(3) . . . . ?
C15 C20 C21 S3 -170.3(2) . . . . ?
O7 S3 C21 C20 -62.5(3) . . . . ?
O8 S3 C21 C20 59.7(3) . . . . ?
O9 S3 C21 C20 179.2(2) 3_655 . . . ?
Ba1 S3 C21 C20 -129.5(2) 3_655 . . . ?
C26 N4 C22 C23 0.9(6) . . . . ?
C26 N4 C22 C27 179.9(4) . . . . ?
N4 C22 C23 C24 -0.5(6) . . . . ?
C27 C22 C23 C24 -179.5(4) . . . . ?
C22 C23 C24 C25 0.3(7) . . . . ?
C23 C24 C25 C26 -0.5(7) . . . . ?
C24 C25 C26 N4 1.0(7) . . . . ?
C22 N4 C26 C25 -1.2(7) . . . . ?
C23 C22 C27 C28 -96.1(4) . . . . ?
N4 C22 C27 C28 84.9(4) . . . . ?
C22 C27 C28 S4 175.3(2) . . . . ?
O11 S4 C28 C27 -53.5(3) 3 . . . ?
O10 S4 C28 C27 68.9(3) . . . . ?
O12 S4 C28 C27 -173.1(2) . . . . ?
Ba1 S4 C28 C27 132.7(2) . . . . ?
C31 O17 C30 C29 -167.6(8) . . . . ?
C30 O17 C31 O18 7.3(12) . . . . ?
C30 O17 C31 C32 174.5(8) . . . . ?
